data_7205364
loop_
_publ_author_name
'Jiang, Yun-Liang'
'Wang, Yu-Ling'
'Lin, Jing-Xiang'
'Liu, Qing-Yan'
'Lu, Zhang-Hui'
'Zhang, Na'
Jia-Jia-Wei,
'Li, Li-Qin'

_publ_section_title
;
 Syntheses, structures and properties of coordination polymers of
 cadmium(ii) with 4-methyl-1,2,4-triazole-3-thiol ligand
;
_journal_issue 5
_journal_name_full CrystEngComm
_journal_page_first 1697
_journal_paper_doi 10.1039/c0ce00431f
_journal_volume 13
_journal_year 2011
_chemical_formula_sum 'C3 H4 Cd I N3 S'
_chemical_formula_weight 353.47
_chemical_name_systematic
;
?
;
_space_group_IT_number 14
_symmetry_cell_setting monoclinic
_symmetry_space_group_name_Hall '-P 2ybc'
_symmetry_space_group_name_H-M 'P 1 21/c 1'
_atom_sites_solution_hydrogens geom
_atom_sites_solution_primary direct
_atom_sites_solution_secondary difmap
_audit_creation_method SHELXL-97
_cell_angle_alpha 90.00
_cell_angle_beta 118.441(5)
_cell_angle_gamma 90.00
_cell_formula_units_Z 4
_cell_length_a 6.9989(8)
_cell_length_b 10.3114(12)
_cell_length_c 12.9438(12)
_cell_measurement_reflns_used 4463
_cell_measurement_temperature 296(2)
_cell_measurement_theta_max 28.32
_cell_measurement_theta_min 2.67
_cell_volume 821.39(16)
_computing_cell_refinement 'SAINT (Bruker, 2008)'
_computing_data_collection 'APEX2 (Bruker, 2008)'
_computing_data_reduction 'SAINT (Bruker, 2008)'
_computing_molecular_graphics 'Bruker SHELXTL'
_computing_publication_material 'Bruker SHELXTL'
_computing_structure_refinement 'SHELXL-97 (Sheldrick, 1997)'
_computing_structure_solution 'SHELXS-97 (Sheldrick, 1990)'
_diffrn_ambient_temperature 296(2)
_diffrn_measured_fraction_theta_full 0.998
_diffrn_measured_fraction_theta_max 0.998
_diffrn_measurement_device_type 'Bruker APEXII area-detector'
_diffrn_measurement_method \w
_diffrn_radiation_monochromator graphite
_diffrn_radiation_source 'fine-focus sealed tube'
_diffrn_radiation_type MoK\a
_diffrn_radiation_wavelength 0.71073
_diffrn_reflns_av_R_equivalents 0.0323
_diffrn_reflns_av_sigmaI/netI 0.0275
_diffrn_reflns_limit_h_max 9
_diffrn_reflns_limit_h_min -9
_diffrn_reflns_limit_k_max 13
_diffrn_reflns_limit_k_min -13
_diffrn_reflns_limit_l_max 17
_diffrn_reflns_limit_l_min -17
_diffrn_reflns_number 7523
_diffrn_reflns_theta_full 28.36
_diffrn_reflns_theta_max 28.36
_diffrn_reflns_theta_min 2.67
_exptl_absorpt_coefficient_mu 6.593
_exptl_absorpt_correction_T_max 0.715
_exptl_absorpt_correction_T_min 0.622
_exptl_absorpt_correction_type multi-scan
_exptl_absorpt_process_details '(SADABS; Bruker 2008)'
_exptl_crystal_colour colorless
_exptl_crystal_density_diffrn 2.858
_exptl_crystal_density_method 'not measured'
_exptl_crystal_description block
_exptl_crystal_F_000 640
_exptl_crystal_size_max 0.46
_exptl_crystal_size_mid 0.06
_exptl_crystal_size_min 0.05
_refine_diff_density_max 0.822
_refine_diff_density_min -0.811
_refine_diff_density_rms 0.134
_refine_ls_extinction_coef 0.0073(4)
_refine_ls_extinction_expression Fc^*^=kFc[1+0.001xFc^2^\l^3^/sin(2\q)]^-1/4^
_refine_ls_extinction_method SHELXL
_refine_ls_goodness_of_fit_ref 1.083
_refine_ls_hydrogen_treatment constr
_refine_ls_matrix_type full
_refine_ls_number_parameters 83
_refine_ls_number_reflns 2057
_refine_ls_number_restraints 0
_refine_ls_restrained_S_all 1.083
_refine_ls_R_factor_all 0.0265
_refine_ls_R_factor_gt 0.0232
_refine_ls_shift/su_max 0.000
_refine_ls_shift/su_mean 0.000
_refine_ls_structure_factor_coef Fsqd
_refine_ls_weighting_details 'calc w=1/[\s^2^(Fo^2^)+(0.0317P)^2^+0.4094P] where P=(Fo^2^+2Fc^2^)/3'
_refine_ls_weighting_scheme calc
_refine_ls_wR_factor_gt 0.0610
_refine_ls_wR_factor_ref 0.0626
_reflns_number_gt 1871
_reflns_number_total 2057
_reflns_threshold_expression >2sigma(I)
_cod_data_source_file C0CE00431F.TXT
_cod_data_source_block Cd(MPTRZ)I
_cod_depositor_comments
;
The following automatic conversions were performed:
'_symmetry_cell_setting' value 'Monoclinic' changed to 'monoclinic'
according to '/home/saulius/struct/CIF-dictionaries/cif_core.dic'
dictionary named 'cif_core.dic' version 2.4.1 from
2010-06-29.

'_exptl_absorpt_correction_type' value 'Multi-scan' changed
to 'multi-scan' according to
'/home/saulius/struct/CIF-dictionaries/cif_core.dic' dictionary named
'cif_core.dic' version 2.4.1 from 2010-06-29.

Automatic conversion script
Id: cif_fix_enum 1555 2011-01-17 13:19:09Z saulius 
;
_cod_original_cell_volume 821.39(15)
_cod_original_sg_symbol_H-M P2(1)/c
_cod_database_code 7205364

loop_
_symmetry_equiv_pos_as_xyz
'x, y, z'
'-x, y+1/2, -z+1/2'
'-x, -y, -z'
'x, -y-1/2, z-1/2'

loop_
_atom_site_label
_atom_site_type_symbol
_atom_site_fract_x
_atom_site_fract_y
_atom_site_fract_z
_atom_site_U_iso_or_equiv
_atom_site_adp_type
_atom_site_occupancy
_atom_site_symmetry_multiplicity
_atom_site_calc_flag
_atom_site_refinement_flags
_atom_site_disorder_assembly
_atom_site_disorder_group
Cd1 Cd 0.33312(3) -0.06563(2) -0.40588(2) 0.03030(10) Uani 1 1 d . . .
I1 I 0.43580(4) -0.08900(3) -0.17830(2) 0.04781(11) Uani 1 1 d . . .
S1 S 0.01585(13) -0.20065(9) -0.54712(8) 0.0375(2) Uani 1 1 d . . .
N1 N -0.3719(4) -0.1481(3) -0.4153(2) 0.0318(5) Uani 1 1 d . . .
N2 N -0.2883(4) -0.1153(3) -0.4898(2) 0.0297(5) Uani 1 1 d . . .
N3 N -0.1159(4) -0.2862(3) -0.3891(2) 0.0321(6) Uani 1 1 d . . .
C1 C -0.1338(4) -0.1989(3) -0.4728(3) 0.0267(6) Uani 1 1 d . . .
C2 C -0.2657(5) -0.2503(3) -0.3570(3) 0.0354(7) Uani 1 1 d . . .
H2B H -0.2898 -0.2928 -0.3009 0.042 Uiso 1 1 calc R . .
C3 C 0.0316(7) -0.3967(4) -0.3449(4) 0.0516(10) Uani 1 1 d . . .
H3A H 0.0171 -0.4374 -0.2823 0.077 Uiso 1 1 calc R . .
H3B H 0.1785 -0.3674 -0.3161 0.077 Uiso 1 1 calc R . .
H3C H -0.0037 -0.4580 -0.4072 0.077 Uiso 1 1 calc R . .

loop_
_atom_site_aniso_label
_atom_site_aniso_U_11
_atom_site_aniso_U_22
_atom_site_aniso_U_33
_atom_site_aniso_U_23
_atom_site_aniso_U_13
_atom_site_aniso_U_12
Cd1 0.02552(13) 0.03644(15) 0.03167(15) 0.00608(9) 0.01583(11) 0.00171(8)
I1 0.05391(17) 0.05843(18) 0.03312(15) 0.01049(10) 0.02237(13) 0.01596(11)
S1 0.0319(4) 0.0502(5) 0.0368(4) -0.0077(4) 0.0215(4) -0.0072(3)
N1 0.0298(12) 0.0334(14) 0.0369(14) 0.0046(11) 0.0198(11) 0.0021(11)
N2 0.0263(11) 0.0321(13) 0.0346(14) 0.0030(11) 0.0177(11) -0.0005(10)
N3 0.0287(12) 0.0314(13) 0.0382(15) 0.0064(11) 0.0176(12) 0.0055(11)
C1 0.0234(12) 0.0279(14) 0.0284(15) -0.0014(11) 0.0119(12) -0.0030(11)
C2 0.0328(15) 0.0394(18) 0.0404(19) 0.0099(14) 0.0227(15) 0.0039(13)
C3 0.048(2) 0.042(2) 0.074(3) 0.0188(19) 0.037(2) 0.0181(17)

loop_
_atom_type_symbol
_atom_type_description
_atom_type_scat_dispersion_real
_atom_type_scat_dispersion_imag
_atom_type_scat_source
C C 0.0033 0.0016 'International Tables Vol C Tables 4.2.6.8 and 6.1.1.4'
H H 0.0000 0.0000 'International Tables Vol C Tables 4.2.6.8 and 6.1.1.4'
Cd Cd -0.8075 1.2024 'International Tables Vol C Tables 4.2.6.8 and 6.1.1.4'
I I -0.4742 1.8119 'International Tables Vol C Tables 4.2.6.8 and 6.1.1.4'
N N 0.0061 0.0033 'International Tables Vol C Tables 4.2.6.8 and 6.1.1.4'
S S 0.1246 0.1234 'International Tables Vol C Tables 4.2.6.8 and 6.1.1.4'

loop_
_geom_angle_atom_site_label_1
_geom_angle_atom_site_label_2
_geom_angle_atom_site_label_3
_geom_angle
_geom_angle_site_symmetry_1
_geom_angle_site_symmetry_3
_geom_angle_publ_flag
N2 Cd1 N1 98.55(9) 3_554 1_655 ?
N2 Cd1 S1 101.61(7) 3_554 . ?
N1 Cd1 S1 105.17(7) 1_655 . ?
N2 Cd1 I1 128.58(7) 3_554 . ?
N1 Cd1 I1 104.34(7) 1_655 . ?
S1 Cd1 I1 115.39(2) . . ?
C1 S1 Cd1 98.56(10) . . ?
C2 N1 N2 106.6(2) . . ?
C2 N1 Cd1 123.4(2) . 1_455 ?
N2 N1 Cd1 129.52(19) . 1_455 ?
C1 N2 N1 108.0(2) . . ?
C1 N2 Cd1 120.99(18) . 3_554 ?
N1 N2 Cd1 129.70(19) . 3_554 ?
C2 N3 C1 105.7(2) . . ?
C2 N3 C3 127.0(3) . . ?
C1 N3 C3 127.3(3) . . ?
N2 C1 N3 108.7(2) . . ?
N2 C1 S1 125.6(2) . . ?
N3 C1 S1 125.7(2) . . ?
N1 C2 N3 110.9(3) . . ?
N1 C2 H2B 124.6 . . ?
N3 C2 H2B 124.6 . . ?
N3 C3 H3A 109.5 . . ?
N3 C3 H3B 109.5 . . ?
H3A C3 H3B 109.5 . . ?
N3 C3 H3C 109.5 . . ?
H3A C3 H3C 109.5 . . ?
H3B C3 H3C 109.5 . . ?

loop_
_geom_bond_atom_site_label_1
_geom_bond_atom_site_label_2
_geom_bond_distance
_geom_bond_site_symmetry_2
_geom_bond_publ_flag
Cd1 N2 2.236(3) 3_554 ?
Cd1 N1 2.289(2) 1_655 ?
Cd1 S1 2.5189(9) . ?
Cd1 I1 2.6899(4) . ?
S1 C1 1.727(3) . ?
N1 C2 1.303(4) . ?
N1 N2 1.388(3) . ?
N1 Cd1 2.289(2) 1_455 ?
N2 C1 1.317(4) . ?
N2 Cd1 2.236(3) 3_554 ?
N3 C2 1.351(4) . ?
N3 C1 1.368(4) . ?
N3 C3 1.458(4) . ?
C2 H2B 0.9300 . ?
C3 H3A 0.9600 . ?
C3 H3B 0.9600 . ?
C3 H3C 0.9600 . ?
